data_4516369
loop_
_publ_author_name
'Fandaruff, Cinira'
'Chelazzi, Laura'
'Braga, Dario'
'Cuffini, Silvia Lucia'
'Silva, Marcos Ant\^onio Segatto'
'Resende, Jackson A. L. C.'
'Dichiarante, Elena'
'Grepioni, Fabrizia'

_publ_section_title
;
 Isomorphous Salts of Anti-HIV Saquinavir Mesylate: Exploring the Effect
 of Anion-Exchange on Its Solid-State and Dissolution Properties
;
_journal_issue 11
_journal_name_full 'Crystal Growth &amp; Design'
_journal_page_first 5233
_journal_paper_doi 10.1021/acs.cgd.5b00696
_journal_volume 15
_journal_year 2015
_chemical_absolute_configuration syn
_chemical_formula_sum 'C39 H54 N6 O8 S'
_chemical_formula_weight 766.94
_space_group_crystal_system monoclinic
_space_group_IT_number 4
_space_group_name_Hall 'P 2yb'
_space_group_name_H-M_alt 'P 1 21 1'
_atom_sites_solution_hydrogens geom
_audit_creation_method SHELXL-2014/7
_cell_angle_alpha 90.000(5)
_cell_angle_beta 114.871(5)
_cell_angle_gamma 90.000(5)
_cell_formula_units_Z 2
_cell_length_a 14.633(5)
_cell_length_b 9.370(5)
_cell_length_c 15.966(5)
_cell_measurement_temperature 293(2)
_cell_volume 1986.1(14)
_computing_structure_refinement 'SHELXL-2014/7 (Sheldrick, 2014)'
_diffrn_ambient_temperature 293
_diffrn_measured_fraction_theta_full 0.998
_diffrn_measured_fraction_theta_max 0.874
_diffrn_measurement_device_type 'Goniometer KM4/Xcalibur, detector: Sapphire3'
_diffrn_measurement_method 'omega scan'
_diffrn_radiation_type MoK\a
_diffrn_radiation_wavelength 0.71073
_diffrn_reflns_av_R_equivalents 0.0553
_diffrn_reflns_av_unetI/netI 0.1356
_diffrn_reflns_Laue_measured_fraction_full 0.998
_diffrn_reflns_Laue_measured_fraction_max 0.874
_diffrn_reflns_limit_h_max 18
_diffrn_reflns_limit_h_min -18
_diffrn_reflns_limit_k_max 11
_diffrn_reflns_limit_k_min -11
_diffrn_reflns_limit_l_max 20
_diffrn_reflns_limit_l_min -19
_diffrn_reflns_number 15494
_diffrn_reflns_point_group_measured_fraction_full 0.994
_diffrn_reflns_point_group_measured_fraction_max 0.821
_diffrn_reflns_theta_full 25.000
_diffrn_reflns_theta_max 27.867
_diffrn_reflns_theta_min 2.661
_diffrn_source 'Enhance (Mo) X-ray Source'
_exptl_absorpt_coefficient_mu 0.140
_exptl_crystal_colour colourless
_exptl_crystal_density_diffrn 1.282
_exptl_crystal_density_meas ?
_exptl_crystal_description prism
_exptl_crystal_F_000 820
_exptl_crystal_size_max 0.20
_exptl_crystal_size_mid 0.10
_exptl_crystal_size_min 0.10
_refine_diff_density_max 0.387
_refine_diff_density_min -0.251
_refine_diff_density_rms 0.044
_refine_ls_abs_structure_details
;
 Flack x determined using 1322 quotients [(I+)-(I-)]/[(I+)+(I-)]
 (Parsons, Flack and Wagner, Acta Cryst. B69 (2013) 249-259).
;
_refine_ls_abs_structure_Flack 1.02(7)
_refine_ls_extinction_coef 0.0022(4)
_refine_ls_extinction_expression Fc^*^=kFc[1+0.001xFc^2^\l^3^/sin(2\q)]^-1/4^
_refine_ls_extinction_method 'SHELXL-2014/7 (Sheldrick 2014'
_refine_ls_goodness_of_fit_ref 0.989
_refine_ls_hydrogen_treatment constr
_refine_ls_matrix_type full
_refine_ls_number_parameters 468
_refine_ls_number_reflns 7761
_refine_ls_number_restraints 1
_refine_ls_restrained_S_all 0.989
_refine_ls_R_factor_all 0.1354
_refine_ls_R_factor_gt 0.0674
_refine_ls_shift/su_max 0.000
_refine_ls_shift/su_mean 0.000
_refine_ls_structure_factor_coef Fsqd
_refine_ls_weighting_details 'w=1/[\s^2^(Fo^2^)+(0.0147P)^2^] where P=(Fo^2^+2Fc^2^)/3'
_refine_ls_weighting_scheme calc
_refine_ls_wR_factor_gt 0.0746
_refine_ls_wR_factor_ref 0.0896
_reflns_Friedel_coverage 0.769
_reflns_Friedel_fraction_full 0.991
_reflns_Friedel_fraction_max 0.760
_reflns_number_gt 4516
_reflns_number_total 7761
_reflns_threshold_expression 'I > 2\s(I)'
_cod_data_source_file cg5b00696_si_002.cif
_cod_data_source_block 1_SQVM
_cod_depositor_comments
;
The following automatic conversions were performed:

data item '_exptl_crystal_density_meas' value 'not measured' was
changed to '?' -- the value is perceived as not measured.

Automatic conversion script
Id: cif_fix_values 6909 2019-04-08 15:41:33Z antanas 
;
_cod_original_sg_symbol_H-M 'P 21'
_cod_database_code 4516369
_shelx_shelxl_version_number 2014/7
_shelx_space_group_comment
;
The symmetry employed for this shelxl refinement is uniquely defined
by the following loop, which should always be used as a source of
symmetry information in preference to the above space-group names.
They are only intended as comments.
;

loop_
_space_group_symop_operation_xyz
'x, y, z'
'-x, y+1/2, -z'

loop_
_atom_site_label
_atom_site_type_symbol
_atom_site_fract_x
_atom_site_fract_y
_atom_site_fract_z
_atom_site_U_iso_or_equiv
_atom_site_adp_type
_atom_site_occupancy
_atom_site_site_symmetry_order
_atom_site_calc_flag
_atom_site_refinement_flags_posn
_atom_site_refinement_flags_adp
O4 O -0.9352(2) -0.6605(4) 0.1478(3) 0.0443(11) Uani 1 1 d . .
H40 H -0.9139 -0.7407 0.1454 0.066 Uiso 1 1 calc R U
C44 C -0.9540(4) -0.5622(7) -0.0888(5) 0.069(2) Uani 1 1 d . .
H44A H -1.0024 -0.6257 -0.0828 0.104 Uiso 1 1 calc R U
H44B H -0.9439 -0.4817 -0.0487 0.104 Uiso 1 1 calc R U
H44C H -0.8913 -0.6116 -0.0722 0.104 Uiso 1 1 calc R U
S1 S -0.99897(10) -0.50259(16) -0.20452(12) 0.0447(4) Uani 1 1 d . .
C10 C -0.6587(4) -0.3849(6) 0.5180(4) 0.0300(13) Uani 1 1 d . .
N39 N -1.1768(3) -0.6375(5) 0.0798(3) 0.0370(12) Uani 1 1 d . .
H39 H -1.1639 -0.7147 0.1119 0.044 Uiso 1 1 calc R U
O1 O -0.7036(2) -0.2774(4) 0.4762(3) 0.0463(11) Uani 1 1 d . .
N17 N -0.6892(3) -0.5311(4) 0.3153(3) 0.0295(11) Uani 1 1 d . .
H17 H -0.6844 -0.5836 0.3612 0.035 Uiso 1 1 calc R U
C36 C -1.1434(3) -0.5274(5) 0.2719(4) 0.0349(14) Uani 1 1 d . .
H36A H -1.1758 -0.4349 0.2556 0.042 Uiso 1 1 calc R U
H36B H -1.1954 -0.5998 0.2470 0.042 Uiso 1 1 calc R U
C8 C -0.6808(3) -0.4511(5) 0.5928(4) 0.0279(13) Uani 1 1 d . .
N28 N -0.9868(3) -0.4347(4) 0.2662(3) 0.0278(11) Uani 1 1 d . .
H28 H -1.0188 -0.3406 0.2504 0.033 Uiso 1 1 calc R U
O2 O -0.3680(3) -0.2678(4) 0.5581(3) 0.0495(11) Uani 1 1 d . .
N11 N -0.5867(3) -0.4478(4) 0.5007(3) 0.0325(11) Uani 1 1 d . .
H11 H -0.5585 -0.5233 0.5311 0.039 Uiso 1 1 calc R U
C37 C -1.0702(3) -0.5435(5) 0.2274(4) 0.0306(14) Uani 1 1 d . .
H37 H -1.0412 -0.6397 0.2391 0.037 Uiso 1 1 calc R U
C1 C -0.5677(2) -0.7130(4) 0.7665(3) 0.0390(15) Uani 1 1 d G .
H1 H -0.5142 -0.7408 0.7533 0.047 Uiso 1 1 calc R U
C2 C -0.5824(3) -0.7781(3) 0.8381(2) 0.0487(17) Uani 1 1 d G .
H2 H -0.5387 -0.8494 0.8728 0.058 Uiso 1 1 calc R U
C3 C -0.6625(3) -0.7366(4) 0.8578(2) 0.0531(18) Uani 1 1 d G .
H3 H -0.6723 -0.7802 0.9057 0.064 Uiso 1 1 calc R U
C4 C -0.7279(2) -0.6301(4) 0.8058(3) 0.0482(17) Uani 1 1 d G .
H4 H -0.7814 -0.6024 0.8190 0.058 Uiso 1 1 calc R U
C5 C -0.7132(2) -0.5650(3) 0.7342(3) 0.0353(14) Uani 1 1 d G .
C9 C -0.6331(3) -0.6065(4) 0.7145(2) 0.0316(14) Uani 1 1 d G .
N15 N -0.2996(3) -0.4876(4) 0.5909(3) 0.0458(13) Uani 1 1 d . .
H15A H -0.2503 -0.4601 0.6409 0.055 Uiso 1 1 calc R U
H15B H -0.3040 -0.5755 0.5742 0.055 Uiso 1 1 calc R U
C14 C -0.3689(4) -0.3940(6) 0.5393(4) 0.0333(14) Uani 1 1 d . .
C35 C -1.0938(3) -0.5409(5) 0.3762(4) 0.0335(14) Uani 1 1 d . .
H35 H -1.0636 -0.6361 0.3916 0.040 Uiso 1 1 calc R U
C12 C -0.5540(3) -0.3937(5) 0.4323(4) 0.0312(14) Uani 1 1 d . .
H12 H -0.5458 -0.2903 0.4419 0.037 Uiso 1 1 calc R U
O5 O -1.1349(2) -0.4016(4) 0.0902(3) 0.0501(11) Uani 1 1 d . .
C18 C -0.7614(3) -0.5719(5) 0.2236(4) 0.0303(14) Uani 1 1 d . .
H18 H -0.7656 -0.4954 0.1803 0.036 Uiso 1 1 calc R U
C38 C -1.1287(4) -0.5214(6) 0.1236(4) 0.0329(14) Uani 1 1 d . .
O8 O -1.0084(3) -0.6311(4) -0.2585(3) 0.0612(13) Uani 1 1 d . .
C27 C -0.9091(3) -0.4405(5) 0.2269(4) 0.0322(14) Uani 1 1 d . .
H27A H -0.8543 -0.3766 0.2623 0.039 Uiso 1 1 calc R U
H27B H -0.9397 -0.4050 0.1640 0.039 Uiso 1 1 calc R U
O6 O -1.0951(2) -0.4329(4) -0.2262(3) 0.0609(13) Uani 1 1 d . .
C6 C -0.7789(4) -0.4575(6) 0.6791(4) 0.0391(15) Uani 1 1 d . .
H6 H -0.8324 -0.4260 0.6911 0.047 Uiso 1 1 calc R U
O3 O -0.6327(3) -0.3320(4) 0.2735(3) 0.0558(12) Uani 1 1 d . .
C13 C -0.4501(3) -0.4535(5) 0.4513(3) 0.0321(14) Uani 1 1 d . .
H13A H -0.4515 -0.5566 0.4560 0.039 Uiso 1 1 calc R U
H13B H -0.4339 -0.4306 0.3998 0.039 Uiso 1 1 calc R U
N1 N -0.6177(3) -0.5507(4) 0.6424(3) 0.0307(11) Uani 1 1 d . .
C29 C -0.9364(3) -0.4422(6) 0.3695(4) 0.0372(15) Uani 1 1 d . .
H29A H -0.8874 -0.3656 0.3922 0.045 Uiso 1 1 calc R U
H29B H -0.9002 -0.5318 0.3875 0.045 Uiso 1 1 calc R U
C16 C -0.6296(4) -0.4158(6) 0.3325(4) 0.0315(14) Uani 1 1 d . .
C33 C -1.2057(4) -0.3735(6) 0.4174(4) 0.0449(16) Uani 1 1 d . .
H33A H -1.2441 -0.3432 0.3541 0.054 Uiso 1 1 calc R U
H33B H -1.2496 -0.3690 0.4491 0.054 Uiso 1 1 calc R U
O7 O -0.9238(3) -0.4032(4) -0.2066(3) 0.0623(13) Uani 1 1 d . .
C7 C -0.7623(3) -0.4011(5) 0.6081(4) 0.0341(14) Uani 1 1 d . .
H7 H -0.8045 -0.3306 0.5706 0.041 Uiso 1 1 calc R U
C26 C -0.8654(3) -0.5882(5) 0.2263(4) 0.0306(14) Uani 1 1 d . .
H26 H -0.8575 -0.6401 0.2822 0.037 Uiso 1 1 calc R U
C19 C -0.7287(3) -0.7113(6) 0.1919(4) 0.0403(15) Uani 1 1 d . .
H19A H -0.7212 -0.7860 0.2363 0.048 Uiso 1 1 calc R U
H19B H -0.7812 -0.7403 0.1330 0.048 Uiso 1 1 calc R U
C30 C -1.0088(3) -0.4308(5) 0.4151(4) 0.0323(14) Uani 1 1 d . .
H30 H -0.9699 -0.4559 0.4802 0.039 Uiso 1 1 calc R U
C34 C -1.1693(4) -0.5252(6) 0.4190(4) 0.0417(15) Uani 1 1 d . .
H34A H -1.2269 -0.5861 0.3858 0.050 Uiso 1 1 calc R U
H34B H -1.1380 -0.5581 0.4825 0.050 Uiso 1 1 calc R U
C40 C -1.2504(4) -0.6502(6) -0.0181(4) 0.0422(15) Uani 1 1 d . .
C32 C -1.1169(4) -0.2748(6) 0.4642(4) 0.0463(16) Uani 1 1 d . .
H32A H -1.0797 -0.3033 0.5281 0.056 Uiso 1 1 calc R U
H32B H -1.1407 -0.1779 0.4633 0.056 Uiso 1 1 calc R U
C42 C -1.2927(4) -0.7993(6) -0.0302(4) 0.061(2) Uani 1 1 d . .
H42A H -1.2387 -0.8672 -0.0132 0.092 Uiso 1 1 calc R U
H42B H -1.3386 -0.8137 -0.0936 0.092 Uiso 1 1 calc R U
H42C H -1.3277 -0.8120 0.0084 0.092 Uiso 1 1 calc R U
C20 C -0.6317(2) -0.6958(4) 0.1821(3) 0.0349(14) Uani 1 1 d G .
C21 C -0.6337(2) -0.6535(4) 0.0979(2) 0.0446(16) Uani 1 1 d G .
H21 H -0.6950 -0.6368 0.0479 0.054 Uiso 1 1 calc R U
C22 C -0.5441(3) -0.6361(4) 0.0886(3) 0.0593(19) Uani 1 1 d G .
H22 H -0.5455 -0.6078 0.0322 0.071 Uiso 1 1 calc R U
C23 C -0.4525(2) -0.6610(5) 0.1634(3) 0.065(2) Uani 1 1 d G .
H23 H -0.3926 -0.6494 0.1572 0.079 Uiso 1 1 calc R U
C24 C -0.4505(2) -0.7033(5) 0.2476(3) 0.073(2) Uani 1 1 d G .
H24 H -0.3892 -0.7200 0.2977 0.088 Uiso 1 1 calc R U
C25 C -0.5400(3) -0.7207(4) 0.2570(2) 0.0544(18) Uani 1 1 d G .
H25 H -0.5387 -0.7491 0.3133 0.065 Uiso 1 1 calc R U
C31 C -1.0477(4) -0.2803(5) 0.4143(4) 0.0438(16) Uani 1 1 d . .
H31A H -1.0845 -0.2488 0.3510 0.053 Uiso 1 1 calc R U
H31B H -0.9913 -0.2161 0.4444 0.053 Uiso 1 1 calc R U
C43 C -1.3350(4) -0.5421(6) -0.0374(4) 0.069(2) Uani 1 1 d . .
H43A H -1.3653 -0.5575 0.0047 0.103 Uiso 1 1 calc R U
H43B H -1.3849 -0.5537 -0.0996 0.103 Uiso 1 1 calc R U
H43C H -1.3079 -0.4472 -0.0295 0.103 Uiso 1 1 calc R U
C41 C -1.1977(5) -0.6237(8) -0.0803(5) 0.094(3) Uani 1 1 d . .
H41A H -1.1715 -0.5282 -0.0711 0.142 Uiso 1 1 calc R U
H41B H -1.2447 -0.6357 -0.1436 0.142 Uiso 1 1 calc R U
H41C H -1.1434 -0.6904 -0.0657 0.142 Uiso 1 1 calc R U

loop_
_atom_site_aniso_label
_atom_site_aniso_U_11
_atom_site_aniso_U_22
_atom_site_aniso_U_33
_atom_site_aniso_U_23
_atom_site_aniso_U_13
_atom_site_aniso_U_12
O4 0.0352(19) 0.040(2) 0.054(3) -0.015(2) 0.015(2) -0.0041(18)
C44 0.063(4) 0.080(5) 0.060(6) 0.006(4) 0.021(4) -0.003(4)
S1 0.0433(9) 0.0347(9) 0.0595(12) -0.0043(9) 0.0251(9) 0.0012(8)
C10 0.027(3) 0.024(3) 0.036(4) -0.006(3) 0.011(3) -0.004(3)
N39 0.039(2) 0.029(3) 0.035(3) 0.002(3) 0.008(3) -0.007(2)
O1 0.050(2) 0.036(2) 0.063(3) 0.018(2) 0.034(2) 0.012(2)
N17 0.032(2) 0.029(3) 0.027(3) 0.006(2) 0.012(2) -0.008(2)
C36 0.026(3) 0.032(3) 0.044(4) -0.006(3) 0.013(3) -0.006(3)
C8 0.032(3) 0.021(3) 0.031(4) -0.006(3) 0.015(3) -0.006(3)
N28 0.024(2) 0.023(2) 0.030(3) 0.003(2) 0.005(2) 0.000(2)
O2 0.056(2) 0.027(3) 0.051(3) -0.013(2) 0.008(2) 0.000(2)
N11 0.034(2) 0.032(3) 0.033(3) 0.007(2) 0.016(2) 0.005(2)
C37 0.023(3) 0.024(3) 0.038(4) -0.001(3) 0.005(3) -0.001(2)
C1 0.035(3) 0.044(4) 0.037(4) -0.006(3) 0.015(3) 0.001(3)
C2 0.046(3) 0.047(4) 0.043(5) 0.008(4) 0.009(3) 0.000(3)
C3 0.058(4) 0.068(5) 0.035(4) 0.005(4) 0.021(4) -0.016(4)
C4 0.042(3) 0.066(5) 0.041(5) -0.001(4) 0.022(4) -0.005(3)
C5 0.030(3) 0.039(3) 0.036(4) -0.002(3) 0.014(3) -0.006(3)
C9 0.030(3) 0.030(3) 0.033(4) 0.002(3) 0.012(3) 0.002(3)
N15 0.045(3) 0.034(3) 0.041(3) -0.014(3) 0.002(3) 0.003(2)
C14 0.033(3) 0.038(4) 0.033(4) -0.003(3) 0.018(3) -0.001(3)
C35 0.036(3) 0.027(3) 0.038(4) 0.004(3) 0.017(3) 0.003(3)
C12 0.030(3) 0.026(3) 0.036(4) -0.003(3) 0.013(3) -0.008(3)
O5 0.050(2) 0.037(2) 0.044(3) 0.006(2) 0.001(2) -0.011(2)
C18 0.029(3) 0.034(3) 0.024(4) 0.007(3) 0.007(3) 0.001(3)
C38 0.030(3) 0.028(3) 0.038(4) -0.002(3) 0.012(3) -0.003(3)
O8 0.080(3) 0.032(2) 0.076(4) -0.015(2) 0.036(3) 0.002(2)
C27 0.031(3) 0.030(3) 0.040(4) 0.000(3) 0.018(3) -0.004(3)
O6 0.041(2) 0.051(3) 0.087(4) -0.005(3) 0.024(2) 0.009(2)
C6 0.031(3) 0.044(4) 0.047(4) -0.003(3) 0.021(3) -0.004(3)
O3 0.058(2) 0.057(3) 0.037(3) 0.015(2) 0.005(2) -0.024(2)
C13 0.031(3) 0.034(3) 0.030(4) -0.006(3) 0.012(3) -0.004(3)
N1 0.030(2) 0.031(3) 0.030(3) -0.001(2) 0.011(2) 0.003(2)
C29 0.027(3) 0.042(4) 0.032(4) -0.002(3) 0.002(3) -0.003(3)
C16 0.031(3) 0.035(4) 0.029(4) 0.008(3) 0.012(3) 0.000(3)
C33 0.039(3) 0.044(4) 0.058(5) 0.003(3) 0.027(3) 0.004(3)
O7 0.067(3) 0.044(3) 0.096(4) -0.010(3) 0.054(3) -0.012(2)
C7 0.028(3) 0.028(3) 0.043(4) -0.004(3) 0.012(3) -0.002(3)
C26 0.029(3) 0.028(3) 0.031(4) -0.002(3) 0.008(3) -0.006(3)
C19 0.040(3) 0.035(3) 0.044(4) -0.004(3) 0.016(3) -0.003(3)
C30 0.026(3) 0.040(4) 0.028(4) 0.000(3) 0.009(3) -0.001(3)
C34 0.039(3) 0.042(4) 0.044(4) 0.001(3) 0.018(3) -0.003(3)
C40 0.046(3) 0.041(4) 0.033(4) -0.006(3) 0.010(3) -0.002(3)
C32 0.050(3) 0.043(4) 0.050(5) -0.008(4) 0.025(3) 0.003(3)
C42 0.061(4) 0.041(4) 0.057(5) -0.017(4) 0.001(4) -0.013(3)
C20 0.034(3) 0.031(3) 0.038(4) -0.008(3) 0.012(3) 0.002(3)
C21 0.041(3) 0.048(4) 0.039(4) -0.007(3) 0.011(3) -0.005(3)
C22 0.066(4) 0.069(5) 0.049(5) -0.003(4) 0.030(4) -0.012(4)
C23 0.055(4) 0.063(5) 0.095(7) 0.006(5) 0.048(5) -0.001(4)
C24 0.036(4) 0.093(6) 0.079(6) 0.036(5) 0.013(4) 0.017(4)
C25 0.045(3) 0.063(4) 0.054(5) 0.019(4) 0.019(4) 0.012(3)
C31 0.042(3) 0.043(4) 0.047(4) -0.011(3) 0.020(3) -0.013(3)
C43 0.058(4) 0.062(5) 0.059(6) -0.005(4) -0.003(4) 0.003(4)
C41 0.101(5) 0.135(7) 0.058(6) -0.017(6) 0.044(5) -0.030(5)

loop_
_atom_type_symbol
_atom_type_description
_atom_type_scat_dispersion_real
_atom_type_scat_dispersion_imag
_atom_type_scat_source
C C 0.0033 0.0016 'International Tables Vol C Tables 4.2.6.8 and 6.1.1.4'
H H 0.0000 0.0000 'International Tables Vol C Tables 4.2.6.8 and 6.1.1.4'
N N 0.0061 0.0033 'International Tables Vol C Tables 4.2.6.8 and 6.1.1.4'
O O 0.0106 0.0060 'International Tables Vol C Tables 4.2.6.8 and 6.1.1.4'
S S 0.1246 0.1234 'International Tables Vol C Tables 4.2.6.8 and 6.1.1.4'

loop_
_geom_angle_atom_site_label_1
_geom_angle_atom_site_label_2
_geom_angle_atom_site_label_3
_geom_angle
O7 S1 O8 113.7(2)
O7 S1 O6 111.9(2)
O8 S1 O6 112.9(2)
O7 S1 C44 105.9(3)
O8 S1 C44 104.9(3)
O6 S1 C44 106.7(3)
O1 C10 N11 122.4(5)
O1 C10 C8 121.7(5)
N11 C10 C8 115.9(5)
C38 N39 C40 127.7(5)
C16 N17 C18 123.6(4)
C35 C36 C37 113.5(4)
N1 C8 C7 124.6(5)
N1 C8 C10 116.1(4)
C7 C8 C10 119.2(5)
C29 N28 C37 111.1(4)
C29 N28 C27 110.3(3)
C37 N28 C27 115.0(4)
C10 N11 C12 122.6(4)
N28 C37 C36 110.3(4)
N28 C37 C38 110.0(4)
C36 C37 C38 108.0(4)
C2 C1 C9 120.0
C3 C2 C1 120.0
C2 C3 C4 120.0
C3 C4 C5 120.0
C9 C5 C4 120.0
C9 C5 C6 118.4(3)
C4 C5 C6 121.6(3)
N1 C9 C5 122.5(3)
N1 C9 C1 117.5(3)
C5 C9 C1 120.0
O2 C14 N15 124.0(5)
O2 C14 C13 120.6(5)
N15 C14 C13 115.3(5)
C36 C35 C30 108.8(4)
C36 C35 C34 112.3(4)
C30 C35 C34 111.7(4)
N11 C12 C16 114.5(4)
N11 C12 C13 109.7(4)
C16 C12 C13 112.4(4)
N17 C18 C19 111.0(4)
N17 C18 C26 107.7(4)
C19 C18 C26 111.7(4)
O5 C38 N39 126.5(6)
O5 C38 C37 120.0(5)
N39 C38 C37 113.1(5)
N28 C27 C26 115.2(4)
C7 C6 C5 118.8(4)
C14 C13 C12 112.1(4)
C8 N1 C9 117.0(4)
N28 C29 C30 113.8(4)
O3 C16 N17 123.6(5)
O3 C16 C12 119.9(5)
N17 C16 C12 116.5(5)
C32 C33 C34 110.0(4)
C6 C7 C8 118.7(5)
O4 C26 C27 107.0(4)
O4 C26 C18 112.0(4)
C27 C26 C18 109.3(4)
C20 C19 C18 112.9(4)
C31 C30 C29 113.2(4)
C31 C30 C35 112.6(4)
C29 C30 C35 111.6(4)
C33 C34 C35 113.4(4)
N39 C40 C42 106.6(5)
N39 C40 C41 109.5(4)
C42 C40 C41 111.3(5)
N39 C40 C43 109.1(5)
C42 C40 C43 109.6(4)
C41 C40 C43 110.6(5)
C33 C32 C31 110.0(5)
C21 C20 C25 120.0
C21 C20 C19 119.5(3)
C25 C20 C19 120.5(3)
C22 C21 C20 120.0
C21 C22 C23 120.0
C24 C23 C22 120.0
C25 C24 C23 120.0
C24 C25 C20 120.0
C30 C31 C32 110.8(4)

loop_
_geom_bond_atom_site_label_1
_geom_bond_atom_site_label_2
_geom_bond_distance
O4 C26 1.414(6)
C44 S1 1.771(6)
S1 O7 1.453(3)
S1 O8 1.453(4)
S1 O6 1.454(3)
C10 O1 1.234(6)
C10 N11 1.334(6)
C10 C8 1.497(7)
N39 C38 1.325(6)
N39 C40 1.484(7)
N17 C16 1.343(6)
N17 C18 1.451(6)
C36 C35 1.516(7)
C36 C37 1.523(6)
C8 N1 1.318(6)
C8 C7 1.395(6)
N28 C29 1.498(6)
N28 C37 1.508(5)
N28 C27 1.514(5)
O2 C14 1.219(6)
N11 C12 1.455(6)
C37 C38 1.525(7)
C1 C2 1.3900
C1 C9 1.3900
C2 C3 1.3900
C3 C4 1.3900
C4 C5 1.3900
C5 C9 1.3900
C5 C6 1.415(6)
C9 N1 1.367(5)
N15 C14 1.332(6)
C14 C13 1.514(7)
C35 C30 1.531(6)
C35 C34 1.532(6)
C12 C16 1.524(7)
C12 C13 1.527(6)
O5 C38 1.230(6)
C18 C19 1.548(7)
C18 C26 1.548(6)
C27 C26 1.526(6)
C6 C7 1.361(7)
O3 C16 1.212(6)
C29 C30 1.521(6)
C33 C32 1.512(7)
C33 C34 1.515(7)
C19 C20 1.499(5)
C30 C31 1.519(7)
C40 C42 1.507(7)
C40 C41 1.512(7)
C40 C43 1.527(7)
C32 C31 1.530(7)
C20 C21 1.3900
C20 C25 1.3900
C21 C22 1.3900
C22 C23 1.3900
C23 C24 1.3900
C24 C25 1.3900
